data_1564908
loop_
_publ_author_name
'Bermesheva, Evgeniya V.'
'Nazarov, Ivan V.'
'Kataranova, Ksenia D.'
'Khrychikova, Anna P.'
'Zarezin, Danil P.'
'Melnikova, Elizaveta K.'
'Asachenko, Andrey F.'
'Topchiy, Maxim A.'
'Rzhevskiy, Sergey A.'
'Bermeshev, Maxim V.'

_publ_section_title
;
 Cocatalyst versus precatalyst impact on the vinyl-addition polymerization
 of norbornenes with polar groups: looking at the other side of the coin
;
_journal_issue 43
_journal_name_full 'Polymer Chemistry'
_journal_page_first 6355
_journal_page_last 6362
_journal_paper_doi 10.1039/D1PY01039E
_journal_volume 12
_journal_year 2021
_chemical_formula_moiety 'C17 H23 N O2'
_chemical_formula_sum 'C17 H23 N O2'
_chemical_formula_weight 273.36
_space_group_crystal_system monoclinic
_space_group_IT_number 4
_space_group_name_Hall 'P 2yb'
_space_group_name_H-M_alt 'P 1 21 1'
_atom_sites_solution_hydrogens geom
_audit_creation_date 2021-07-12
_audit_creation_method
;
Olex2 1.3
(compiled 2020.11.12 svn.r5f609507 for OlexSys, GUI svn.r6272)
;
_audit_update_record
;
2021-07-12 deposited with the CCDC.	2021-10-13 downloaded from the CCDC.
;
_cell_angle_alpha 90
_cell_angle_beta 97.68(3)
_cell_angle_gamma 90
_cell_formula_units_Z 2
_cell_length_a 6.524(8)
_cell_length_b 8.428(10)
_cell_length_c 13.854(15)
_cell_measurement_reflns_used 6532
_cell_measurement_temperature 120
_cell_measurement_theta_max 30
_cell_measurement_theta_min 3
_cell_volume 754.9(15)
_computing_molecular_graphics 'Olex2 1.3 (Dolomanov et al., 2009)'
_computing_publication_material 'Olex2 1.3 (Dolomanov et al., 2009)'
_computing_structure_refinement 'XL  (Sheldrick, 2008)'
_diffrn_ambient_temperature 120.0
_diffrn_measured_fraction_theta_full 0.999
_diffrn_measured_fraction_theta_max 0.989
_diffrn_measurement_device_type 'Bruker APEX-II CCD'
_diffrn_measurement_method '\f and \w scans'
_diffrn_radiation_monochromator graphite
_diffrn_radiation_type MoK\a
_diffrn_radiation_wavelength 0.71073
_diffrn_reflns_av_R_equivalents 0.0223
_diffrn_reflns_av_unetI/netI 0.0354
_diffrn_reflns_Laue_measured_fraction_full 0.999
_diffrn_reflns_Laue_measured_fraction_max 0.989
_diffrn_reflns_limit_h_max 9
_diffrn_reflns_limit_h_min -9
_diffrn_reflns_limit_k_max 11
_diffrn_reflns_limit_k_min -11
_diffrn_reflns_limit_l_max 19
_diffrn_reflns_limit_l_min -19
_diffrn_reflns_number 8149
_diffrn_reflns_point_group_measured_fraction_full 0.996
_diffrn_reflns_point_group_measured_fraction_max 0.975
_diffrn_reflns_theta_full 25.242
_diffrn_reflns_theta_max 29.996
_diffrn_reflns_theta_min 2.836
_diffrn_source_current 30.0
_diffrn_source_power 1.5
_diffrn_source_voltage 50.0
_diffrn_standards_number 0
_exptl_absorpt_coefficient_mu 0.078
_exptl_absorpt_correction_T_max 0.7461
_exptl_absorpt_correction_T_min 0.6931
_exptl_absorpt_correction_type none
_exptl_absorpt_process_details
;
SADABS-2008/1 (Bruker,2008) was used for absorption correction.
wR2(int) was 0.0495 before and 0.0416 after correction.
The Ratio of minimum to maximum transmission is 0.9290.
The \l/2 correction factor is 0.0015.
;
_exptl_crystal_colour colourless
_exptl_crystal_colour_primary colourless
_exptl_crystal_density_diffrn 1.203
_exptl_crystal_description prism
_exptl_crystal_F_000 296
_exptl_crystal_size_max 0.3
_exptl_crystal_size_mid 0.23
_exptl_crystal_size_min 0.19
_refine_diff_density_max 0.257
_refine_diff_density_min -0.175
_refine_diff_density_rms 0.039
_refine_ls_abs_structure_details
;
 Flack x determined using 1679 quotients [(I+)-(I-)]/[(I+)+(I-)]
 (Parsons, Flack and Wagner, Acta Cryst. B69 (2013) 249-259).
;
_refine_ls_abs_structure_Flack 0.4(5)
_refine_ls_extinction_method none
_refine_ls_goodness_of_fit_ref 1.033
_refine_ls_hydrogen_treatment constr
_refine_ls_matrix_type full
_refine_ls_number_parameters 182
_refine_ls_number_reflns 4295
_refine_ls_number_restraints 1
_refine_ls_restrained_S_all 1.033
_refine_ls_R_factor_all 0.0442
_refine_ls_R_factor_gt 0.0398
_refine_ls_shift/su_max 0.000
_refine_ls_shift/su_mean 0.000
_refine_ls_structure_factor_coef Fsqd
_refine_ls_weighting_details 'w=1/[\s^2^(Fo^2^)+(0.0610P)^2^+0.0398P] where P=(Fo^2^+2Fc^2^)/3'
_refine_ls_weighting_scheme calc
_refine_ls_wR_factor_gt 0.1001
_refine_ls_wR_factor_ref 0.1040
_reflns_Friedel_coverage 0.854
_reflns_Friedel_fraction_full 0.992
_reflns_Friedel_fraction_max 0.959
_reflns_number_gt 3924
_reflns_number_total 4295
_reflns_threshold_expression 'I > 2\s(I)'
_cod_data_source_file d1py01039e2.cif
_cod_data_source_block nzr1342
_cod_depositor_comments 'Adding full bibliography for 1564908--1564909.cif.'
_cod_database_code 1564908
_shelxl_version_number 2014/6
_shelx_space_group_comment
;
The symmetry employed for this shelxl refinement is uniquely defined
by the following loop, which should always be used as a source of
symmetry information in preference to the above space-group names.
They are only intended as comments.
;
_shelx_estimated_absorpt_t_max 0.985
_shelx_estimated_absorpt_t_min 0.977
_olex2_refinement_description
;
1. Fixed Uiso
 At 1.2 times of:
  All C(H) groups, All C(H,H) groups
 At 1.5 times of:
  All C(H,H,H) groups
2.a Ternary CH refined with riding coordinates:
 C4(H4), C3(H3), C8(H8), C12(H12), C10(H10), C5(H5)
2.b Secondary CH2 refined with riding coordinates:
 C9(H9A,H9B), C13(H13A,H13B), C17(H17A,H17B), C15(H15A,H15B), C14(H14A,H14B),
 C16(H16A,H16B)
2.c Aromatic/amide H refined with riding coordinates:
 C6(H6), C7(H7)
2.d Idealised Me refined as rotating group:
 C11(H11A,H11B,H11C)
;
_olex2_submission_special_instructions 'No special instructions were received'

loop_
_space_group_symop_operation_xyz
'x, y, z'
'-x, y+1/2, -z'

loop_
_atom_site_label
_atom_site_type_symbol
_atom_site_fract_x
_atom_site_fract_y
_atom_site_fract_z
_atom_site_U_iso_or_equiv
_atom_site_adp_type
_atom_site_occupancy
_atom_site_site_symmetry_order
_atom_site_calc_flag
_atom_site_refinement_flags_posn
_atom_site_refinement_flags_adp
_atom_site_refinement_flags_occupancy
_atom_site_disorder_assembly
_atom_site_disorder_group
O1 O 0.5696(2) 0.63290(15) 0.19147(10) 0.0238(3) Uani 1 1 d . . . . .
O2 O 0.0707(2) 0.28957(17) 0.26599(11) 0.0257(3) Uani 1 1 d . . . . .
N1 N 0.2881(2) 0.49095(17) 0.22935(10) 0.0166(3) Uani 1 1 d . . . . .
C1 C 0.4890(2) 0.50680(19) 0.20639(12) 0.0162(3) Uani 1 1 d . . . . .
C2 C 0.2364(3) 0.3326(2) 0.24467(12) 0.0173(3) Uani 1 1 d . . . . .
C4 C 0.5859(3) 0.3433(2) 0.20357(12) 0.0160(3) Uani 1 1 d . . . . .
H4 H 0.7162 0.3339 0.2502 0.019 Uiso 1 1 calc R U . . .
C3 C 0.4169(3) 0.2274(2) 0.22856(12) 0.0161(3) Uani 1 1 d . . . . .
H3 H 0.4657 0.1618 0.2873 0.019 Uiso 1 1 calc R U . . .
C8 C 0.3714(3) 0.1227(2) 0.13393(12) 0.0193(3) Uani 1 1 d . . . . .
H8 H 0.2394 0.0609 0.1263 0.023 Uiso 1 1 calc R U . . .
C6 C 0.7138(3) 0.1272(2) 0.10946(13) 0.0230(4) Uani 1 1 d . . . . .
H6 H 0.8525 0.1004 0.1025 0.028 Uiso 1 1 calc R U . . .
C12 C 0.2144(3) 0.7436(2) 0.31397(12) 0.0185(3) Uani 1 1 d . . . . .
H12 H 0.3276 0.8084 0.2916 0.022 Uiso 1 1 calc R U . . .
C7 C 0.5691(3) 0.0275(2) 0.13141(13) 0.0223(4) Uani 1 1 d . . . . .
H7 H 0.5859 -0.0831 0.1434 0.027 Uiso 1 1 calc R U . . .
C10 C 0.1386(3) 0.6222(2) 0.23351(12) 0.0179(3) Uani 1 1 d . . . . .
H10 H 0.0087 0.5741 0.2513 0.021 Uiso 1 1 calc R U . . .
C11 C 0.0849(3) 0.6944(3) 0.13169(14) 0.0261(4) Uani 1 1 d . . . . .
H11A H 0.2091 0.7423 0.1112 0.039 Uiso 1 1 calc R U . . .
H11B H -0.0215 0.7761 0.1333 0.039 Uiso 1 1 calc R U . . .
H11C H 0.0329 0.6111 0.0855 0.039 Uiso 1 1 calc R U . . .
C9 C 0.3946(3) 0.2472(2) 0.05412(13) 0.0212(4) Uani 1 1 d . . . . .
H9A H 0.3859 0.2003 -0.0118 0.025 Uiso 1 1 calc R U . . .
H9B H 0.2961 0.3366 0.0542 0.025 Uiso 1 1 calc R U . . .
C5 C 0.6177(3) 0.2922(2) 0.09734(13) 0.0199(3) Uani 1 1 d . . . . .
H5 H 0.6899 0.3704 0.0593 0.024 Uiso 1 1 calc R U . . .
C13 C 0.0373(4) 0.8551(3) 0.33106(15) 0.0312(5) Uani 1 1 d . . . . .
H13A H -0.0072 0.9154 0.2706 0.037 Uiso 1 1 calc R U . . .
H13B H -0.0818 0.7909 0.3457 0.037 Uiso 1 1 calc R U . . .
C17 C 0.2995(4) 0.6618(2) 0.40935(15) 0.0341(5) Uani 1 1 d . . . . .
H17A H 0.4221 0.5980 0.3991 0.041 Uiso 1 1 calc R U . . .
H17B H 0.1934 0.5884 0.4285 0.041 Uiso 1 1 calc R U . . .
C15 C 0.1810(4) 0.8879(3) 0.50855(16) 0.0374(5) Uani 1 1 d . . . . .
H15A H 0.0700 0.8241 0.5318 0.045 Uiso 1 1 calc R U . . .
H15B H 0.2285 0.9675 0.5592 0.045 Uiso 1 1 calc R U . . .
C14 C 0.0969(4) 0.9718(2) 0.41430(15) 0.0346(5) Uani 1 1 d . . . . .
H14A H 0.2030 1.0459 0.3960 0.042 Uiso 1 1 calc R U . . .
H14B H -0.0261 1.0349 0.4249 0.042 Uiso 1 1 calc R U . . .
C16 C 0.3604(5) 0.7803(4) 0.49206(18) 0.0536(8) Uani 1 1 d . . . . .
H16A H 0.4078 0.7215 0.5528 0.064 Uiso 1 1 calc R U . . .
H16B H 0.4771 0.8461 0.4762 0.064 Uiso 1 1 calc R U . . .

loop_
_atom_site_aniso_label
_atom_site_aniso_U_11
_atom_site_aniso_U_22
_atom_site_aniso_U_33
_atom_site_aniso_U_23
_atom_site_aniso_U_13
_atom_site_aniso_U_12
O1 0.0238(7) 0.0155(6) 0.0333(7) -0.0016(5) 0.0081(5) -0.0036(5)
O2 0.0194(6) 0.0213(6) 0.0378(8) 0.0034(6) 0.0090(6) -0.0011(5)
N1 0.0154(6) 0.0138(6) 0.0208(6) -0.0005(5) 0.0029(5) -0.0007(5)
C1 0.0161(7) 0.0151(8) 0.0176(7) -0.0031(6) 0.0029(6) -0.0005(6)
C2 0.0183(8) 0.0154(8) 0.0179(7) 0.0006(6) 0.0009(6) -0.0001(6)
C4 0.0150(7) 0.0131(7) 0.0199(8) -0.0017(6) 0.0029(6) 0.0008(6)
C3 0.0174(7) 0.0136(7) 0.0172(7) 0.0016(6) 0.0021(6) 0.0004(6)
C8 0.0204(8) 0.0133(7) 0.0235(8) -0.0029(7) 0.0002(6) -0.0014(7)
C6 0.0244(9) 0.0198(8) 0.0252(8) -0.0046(7) 0.0051(7) 0.0058(7)
C12 0.0218(8) 0.0157(7) 0.0184(7) -0.0006(6) 0.0040(6) 0.0020(6)
C7 0.0277(9) 0.0154(8) 0.0234(8) -0.0023(6) 0.0023(7) 0.0047(7)
C10 0.0172(7) 0.0157(7) 0.0207(7) -0.0018(6) 0.0023(6) 0.0032(6)
C11 0.0276(10) 0.0280(9) 0.0212(8) -0.0026(7) -0.0017(7) 0.0086(8)
C9 0.0268(9) 0.0184(8) 0.0172(8) -0.0010(6) -0.0009(7) 0.0039(7)
C5 0.0235(8) 0.0154(7) 0.0219(8) -0.0010(7) 0.0075(7) 0.0009(7)
C13 0.0395(12) 0.0268(10) 0.0276(10) -0.0042(8) 0.0056(9) 0.0147(9)
C17 0.0506(14) 0.0284(11) 0.0209(9) -0.0021(7) -0.0043(9) 0.0167(10)
C15 0.0646(16) 0.0264(10) 0.0225(10) -0.0047(8) 0.0106(10) 0.0011(10)
C14 0.0604(15) 0.0187(9) 0.0275(10) -0.0022(8) 0.0157(10) 0.0066(10)
C16 0.0696(19) 0.0580(17) 0.0272(11) -0.0158(11) -0.0153(11) 0.0237(15)

loop_
_atom_type_symbol
_atom_type_description
_atom_type_scat_dispersion_real
_atom_type_scat_dispersion_imag
_atom_type_scat_source
C C 0.0033 0.0016 'International Tables Vol C Tables 4.2.6.8 and 6.1.1.4'
H H 0.0000 0.0000 'International Tables Vol C Tables 4.2.6.8 and 6.1.1.4'
N N 0.0061 0.0033 'International Tables Vol C Tables 4.2.6.8 and 6.1.1.4'
O O 0.0106 0.0060 'International Tables Vol C Tables 4.2.6.8 and 6.1.1.4'

loop_
_geom_angle_atom_site_label_1
_geom_angle_atom_site_label_2
_geom_angle_atom_site_label_3
_geom_angle
_geom_angle_site_symmetry_1
_geom_angle_site_symmetry_3
_geom_angle_publ_flag
C1 N1 C2 112.23(14) . . ?
C1 N1 C10 125.49(15) . . ?
C2 N1 C10 122.23(16) . . ?
O1 C1 N1 124.27(15) . . ?
O1 C1 C4 126.73(16) . . ?
N1 C1 C4 109.00(14) . . ?
O2 C2 N1 124.23(16) . . ?
O2 C2 C3 126.59(17) . . ?
N1 C2 C3 109.18(15) . . ?
C1 C4 H4 112.1 . . ?
C1 C4 C3 104.84(15) . . ?
C1 C4 C5 112.29(14) . . ?
C3 C4 H4 112.1 . . ?
C3 C4 C5 102.95(14) . . ?
C5 C4 H4 112.1 . . ?
C2 C3 C4 104.74(16) . . ?
C2 C3 H3 111.9 . . ?
C2 C3 C8 112.77(15) . . ?
C4 C3 H3 111.9 . . ?
C4 C3 C8 103.19(14) . . ?
C8 C3 H3 111.9 . . ?
C3 C8 H8 116.3 . . ?
C7 C8 C3 104.37(14) . . ?
C7 C8 H8 116.3 . . ?
C7 C8 C9 100.23(15) . . ?
C9 C8 C3 100.92(16) . . ?
C9 C8 H8 116.3 . . ?
C7 C6 H6 126.0 . . ?
C7 C6 C5 107.93(17) . . ?
C5 C6 H6 126.0 . . ?
C10 C12 H12 108.5 . . ?
C13 C12 H12 108.5 . . ?
C13 C12 C10 110.01(16) . . ?
C17 C12 H12 108.5 . . ?
C17 C12 C10 111.67(17) . . ?
C17 C12 C13 109.72(16) . . ?
C8 C7 H7 126.2 . . ?
C6 C7 C8 107.54(17) . . ?
C6 C7 H7 126.2 . . ?
N1 C10 C12 111.96(15) . . ?
N1 C10 H10 106.9 . . ?
N1 C10 C11 109.36(14) . . ?
C12 C10 H10 106.9 . . ?
C11 C10 C12 114.36(17) . . ?
C11 C10 H10 106.9 . . ?
C10 C11 H11A 109.5 . . ?
C10 C11 H11B 109.5 . . ?
C10 C11 H11C 109.5 . . ?
H11A C11 H11B 109.5 . . ?
H11A C11 H11C 109.5 . . ?
H11B C11 H11C 109.5 . . ?
C8 C9 H9A 113.0 . . ?
C8 C9 H9B 113.0 . . ?
H9A C9 H9B 110.4 . . ?
C5 C9 C8 93.81(14) . . ?
C5 C9 H9A 113.0 . . ?
C5 C9 H9B 113.0 . . ?
C4 C5 H5 116.3 . . ?
C6 C5 C4 104.47(14) . . ?
C6 C5 C9 99.81(15) . . ?
C6 C5 H5 116.3 . . ?
C9 C5 C4 101.19(14) . . ?
C9 C5 H5 116.3 . . ?
C12 C13 H13A 109.0 . . ?
C12 C13 H13B 109.0 . . ?
H13A C13 H13B 107.8 . . ?
C14 C13 C12 113.0(2) . . ?
C14 C13 H13A 109.0 . . ?
C14 C13 H13B 109.0 . . ?
C12 C17 H17A 109.1 . . ?
C12 C17 H17B 109.1 . . ?
C12 C17 C16 112.3(2) . . ?
H17A C17 H17B 107.9 . . ?
C16 C17 H17A 109.1 . . ?
C16 C17 H17B 109.1 . . ?
H15A C15 H15B 108.1 . . ?
C14 C15 H15A 109.6 . . ?
C14 C15 H15B 109.6 . . ?
C14 C15 C16 110.15(19) . . ?
C16 C15 H15A 109.6 . . ?
C16 C15 H15B 109.6 . . ?
C13 C14 H14A 109.2 . . ?
C13 C14 H14B 109.2 . . ?
C15 C14 C13 112.05(19) . . ?
C15 C14 H14A 109.2 . . ?
C15 C14 H14B 109.2 . . ?
H14A C14 H14B 107.9 . . ?
C17 C16 H16A 109.2 . . ?
C17 C16 H16B 109.2 . . ?
C15 C16 C17 111.9(2) . . ?
C15 C16 H16A 109.2 . . ?
C15 C16 H16B 109.2 . . ?
H16A C16 H16B 107.9 . . ?

loop_
_geom_bond_atom_site_label_1
_geom_bond_atom_site_label_2
_geom_bond_distance
_geom_bond_site_symmetry_2
_geom_bond_publ_flag
O1 C1 1.216(2) . ?
O2 C2 1.214(2) . ?
N1 C1 1.396(3) . ?
N1 C2 1.399(3) . ?
N1 C10 1.481(3) . ?
C1 C4 1.519(3) . ?
C2 C3 1.515(3) . ?
C4 H4 1.0000 . ?
C4 C3 1.546(3) . ?
C4 C5 1.573(3) . ?
C3 H3 1.0000 . ?
C3 C8 1.575(3) . ?
C8 H8 1.0000 . ?
C8 C7 1.523(3) . ?
C8 C9 1.546(3) . ?
C6 H6 0.9500 . ?
C6 C7 1.329(3) . ?
C6 C5 1.526(3) . ?
C12 H12 1.0000 . ?
C12 C10 1.545(3) . ?
C12 C13 1.532(3) . ?
C12 C17 1.528(3) . ?
C7 H7 0.9500 . ?
C10 H10 1.0000 . ?
C10 C11 1.533(3) . ?
C11 H11A 0.9800 . ?
C11 H11B 0.9800 . ?
C11 H11C 0.9800 . ?
C9 H9A 0.9900 . ?
C9 H9B 0.9900 . ?
C9 C5 1.546(3) . ?
C5 H5 1.0000 . ?
C13 H13A 0.9900 . ?
C13 H13B 0.9900 . ?
C13 C14 1.526(3) . ?
C17 H17A 0.9900 . ?
C17 H17B 0.9900 . ?
C17 C16 1.532(3) . ?
C15 H15A 0.9900 . ?
C15 H15B 0.9900 . ?
C15 C14 1.521(3) . ?
C15 C16 1.522(4) . ?
C14 H14A 0.9900 . ?
C14 H14B 0.9900 . ?
C16 H16A 0.9900 . ?
C16 H16B 0.9900 . ?

loop_
_geom_torsion_atom_site_label_1
_geom_torsion_atom_site_label_2
_geom_torsion_atom_site_label_3
_geom_torsion_atom_site_label_4
_geom_torsion
_geom_torsion_site_symmetry_1
_geom_torsion_site_symmetry_2
_geom_torsion_site_symmetry_3
_geom_torsion_site_symmetry_4
_geom_torsion_publ_flag
O1 C1 C4 C3 179.59(17) . . . . ?
O1 C1 C4 C5 -69.4(2) . . . . ?
O2 C2 C3 C4 -179.94(17) . . . . ?
O2 C2 C3 C8 68.6(2) . . . . ?
N1 C1 C4 C3 -0.37(17) . . . . ?
N1 C1 C4 C5 110.68(16) . . . . ?
N1 C2 C3 C4 1.11(18) . . . . ?
N1 C2 C3 C8 -110.37(17) . . . . ?
C1 N1 C2 O2 179.59(16) . . . . ?
C1 N1 C2 C3 -1.44(19) . . . . ?
C1 N1 C10 C12 -63.6(2) . . . . ?
C1 N1 C10 C11 64.2(2) . . . . ?
C1 C4 C3 C2 -0.44(17) . . . . ?
C1 C4 C3 C8 117.77(14) . . . . ?
C1 C4 C5 C6 -179.67(14) . . . . ?
C1 C4 C5 C9 -76.34(17) . . . . ?
C2 N1 C1 O1 -178.82(16) . . . . ?
C2 N1 C1 C4 1.13(18) . . . . ?
C2 N1 C10 C12 119.23(18) . . . . ?
C2 N1 C10 C11 -112.96(18) . . . . ?
C2 C3 C8 C7 -179.99(14) . . . . ?
C2 C3 C8 C9 76.36(17) . . . . ?
C4 C3 C8 C7 67.58(17) . . . . ?
C4 C3 C8 C9 -36.08(16) . . . . ?
C3 C4 C5 C6 -67.44(18) . . . . ?
C3 C4 C5 C9 35.89(16) . . . . ?
C3 C8 C7 C6 -71.10(19) . . . . ?
C3 C8 C9 C5 56.87(14) . . . . ?
C8 C9 C5 C4 -56.94(16) . . . . ?
C8 C9 C5 C6 50.08(15) . . . . ?
C12 C13 C14 C15 -54.8(3) . . . . ?
C12 C17 C16 C15 56.1(3) . . . . ?
C7 C8 C9 C5 -50.09(16) . . . . ?
C7 C6 C5 C4 70.68(18) . . . . ?
C7 C6 C5 C9 -33.68(19) . . . . ?
C10 N1 C1 O1 3.8(3) . . . . ?
C10 N1 C1 C4 -176.29(14) . . . . ?
C10 N1 C2 O2 -2.9(3) . . . . ?
C10 N1 C2 C3 176.08(14) . . . . ?
C10 C12 C13 C14 176.28(17) . . . . ?
C10 C12 C17 C16 -175.7(2) . . . . ?
C9 C8 C7 C6 33.07(19) . . . . ?
C5 C4 C3 C2 -118.06(14) . . . . ?
C5 C4 C3 C8 0.15(16) . . . . ?
C5 C6 C7 C8 0.4(2) . . . . ?
C13 C12 C10 N1 -167.35(15) . . . . ?
C13 C12 C10 C11 67.6(2) . . . . ?
C13 C12 C17 C16 -53.5(3) . . . . ?
C17 C12 C10 N1 -45.3(2) . . . . ?
C17 C12 C10 C11 -170.37(17) . . . . ?
C17 C12 C13 C14 53.1(2) . . . . ?
C14 C15 C16 C17 -55.4(3) . . . . ?
C16 C15 C14 C13 54.7(3) . . . . ?
